data_2214051
loop_
_publ_author_name
'Wang, Bao-Lei'
'He, Feng-Qi'
'Li, Zheng-Ming'
'Song, Hai-Bin'

_publ_section_title
;
 Ethyl 2-(<i>N</i>-cyclohexyl-2-nitrophenylsulfonamido)-2-oxoacetate
;
_journal_coeditor_code BH2108
_journal_issue 7
_journal_name_full 'Acta Crystallographica Section E'
_journal_page_first o3264
_journal_page_last o3264
_journal_paper_doi 10.1107/S1600536807026785
_journal_volume 63
_journal_year 2007
_chemical_formula_iupac 'C16 H20 N2 O7 S'
_chemical_formula_moiety 'C16 H20 N2 O7 S'
_chemical_formula_sum 'C16 H20 N2 O7 S'
_chemical_formula_weight 384.40
_chemical_melting_point .391E-305
_chemical_name_systematic
;
Ethyl 2-(N-cyclohexyl-2-nitrophenylsulfonamido)-2-oxoacetate
;
_space_group_IT_number 14
_symmetry_cell_setting monoclinic
_symmetry_space_group_name_Hall '-P 2yn'
_symmetry_space_group_name_H-M 'P 1 21/n 1'
_atom_sites_solution_hydrogens geom
_atom_sites_solution_primary direct
_atom_sites_solution_secondary difmap
_cell_angle_alpha 90.00
_cell_angle_beta 101.813(11)
_cell_angle_gamma 90.00
_cell_formula_units_Z 4
_cell_length_a 10.962(7)
_cell_length_b 12.352(7)
_cell_length_c 13.879(8)
_cell_measurement_reflns_used 1731
_cell_measurement_temperature 294(2)
_cell_measurement_theta_max 21.70
_cell_measurement_theta_min 2.16
_cell_volume 1839.5(19)
_computing_cell_refinement 'SAINT (Bruker, 1998)'
_computing_data_collection 'SMART (Bruker, 1998)'
_computing_data_reduction SAINT
_computing_molecular_graphics 'SHELXTL (Bruker, 1998)'
_computing_publication_material 'SHELXTL and PLATON (Spek, 2003)'
_computing_structure_refinement 'SHELXL97 (Sheldrick, 1997)'
_computing_structure_solution 'SHELXS97 (Sheldrick, 1997)'
_diffrn_ambient_temperature 294(2)
_diffrn_measured_fraction_theta_full 0.999
_diffrn_measured_fraction_theta_max 0.999
_diffrn_measurement_device_type 'Bruker SMART 1000 CCD area-detector'
_diffrn_measurement_method '\f and \w'
_diffrn_radiation_monochromator graphite
_diffrn_radiation_source 'fine-focus sealed tube'
_diffrn_radiation_type MoK\a
_diffrn_radiation_wavelength 0.71073
_diffrn_reflns_av_R_equivalents 0.0741
_diffrn_reflns_av_sigmaI/netI 0.0890
_diffrn_reflns_limit_h_max 11
_diffrn_reflns_limit_h_min -13
_diffrn_reflns_limit_k_max 12
_diffrn_reflns_limit_k_min -14
_diffrn_reflns_limit_l_max 16
_diffrn_reflns_limit_l_min -16
_diffrn_reflns_number 9177
_diffrn_reflns_theta_full 25.02
_diffrn_reflns_theta_max 25.02
_diffrn_reflns_theta_min 2.23
_diffrn_standards_number 0
_exptl_absorpt_coefficient_mu 0.216
_exptl_absorpt_correction_T_max 0.960
_exptl_absorpt_correction_T_min 0.896
_exptl_absorpt_correction_type multi-scan
_exptl_absorpt_process_details '(SADABS; Bruker, 1998)'
_exptl_crystal_colour colourless
_exptl_crystal_density_diffrn 1.388
_exptl_crystal_density_method 'not measured'
_exptl_crystal_description block
_exptl_crystal_F_000 808
_exptl_crystal_size_max 0.24
_exptl_crystal_size_mid 0.22
_exptl_crystal_size_min 0.20
_refine_diff_density_max 0.229
_refine_diff_density_min -0.263
_refine_ls_extinction_coef 0.029(2)
_refine_ls_extinction_expression Fc^*^=kFc[1+0.001xFc^2^\l^3^/sin(2\q)]^-1/4^
_refine_ls_extinction_method 'SHELXL97 (Sheldrick, 1997)'
_refine_ls_goodness_of_fit_ref 1.009
_refine_ls_hydrogen_treatment constr
_refine_ls_matrix_type full
_refine_ls_number_parameters 237
_refine_ls_number_reflns 3240
_refine_ls_number_restraints 0
_refine_ls_restrained_S_all 1.009
_refine_ls_R_factor_all 0.1088
_refine_ls_R_factor_gt 0.0469
_refine_ls_shift/su_max 0.001
_refine_ls_shift/su_mean 0.000
_refine_ls_structure_factor_coef Fsqd
_refine_ls_weighting_details 'calc w = 1/[\s^2^(Fo^2^)+(0.0538P)^2^] where P=(Fo^2^+2Fc^2^)/3'
_refine_ls_weighting_scheme calc
_refine_ls_wR_factor_gt 0.0999
_refine_ls_wR_factor_ref 0.1285
_reflns_number_gt 1813
_reflns_number_total 3240
_reflns_threshold_expression I>2\s(I)
_cod_data_source_file bh2108.cif
_cod_data_source_block I
_cod_original_sg_symbol_H-M 'P 21/n'
_cod_database_code 2214051
_cod_database_fobs_code 2214051

loop_
_symmetry_equiv_pos_as_xyz
'x, y, z'
'-x+1/2, y+1/2, -z+1/2'
'-x, -y, -z'
'x-1/2, -y-1/2, z-1/2'

loop_
_atom_site_type_symbol
_atom_site_label
_atom_site_fract_x
_atom_site_fract_y
_atom_site_fract_z
_atom_site_U_iso_or_equiv
_atom_site_adp_type
_atom_site_calc_flag
_atom_site_refinement_flags
_atom_site_occupancy
S S1 0.30775(8) 0.54366(6) 0.13647(6) 0.0434(3) Uani d . 1
O O1 -0.0287(3) 0.6633(2) 0.0056(2) 0.0895(10) Uani d . 1
O O2 0.1287(3) 0.7293(2) 0.10732(18) 0.0711(8) Uani d . 1
O O3 0.2700(2) 0.56089(16) 0.03315(15) 0.0525(6) Uani d . 1
O O4 0.3794(2) 0.62380(16) 0.19704(17) 0.0578(7) Uani d . 1
O O5 0.5814(3) 0.3564(2) 0.2134(2) 0.1016(11) Uani d . 1
O O6 0.4471(3) 0.4822(2) 0.36867(19) 0.0739(8) Uani d . 1
O O7 0.6185(2) 0.55085(19) 0.32483(16) 0.0622(7) Uani d . 1
N N1 0.0524(3) 0.6590(2) 0.0797(2) 0.0554(8) Uani d . 1
N N2 0.3898(2) 0.42994(18) 0.15192(18) 0.0429(7) Uani d . 1
C C1 0.0573(3) 0.5618(2) 0.1426(2) 0.0444(8) Uani d . 1
C C2 -0.0531(3) 0.5281(3) 0.1653(3) 0.0630(10) Uani d . 1
H H2 -0.1273 0.5634 0.1389 0.076 Uiso calc R 1
C C3 -0.0524(4) 0.4413(3) 0.2278(3) 0.0704(11) Uani d . 1
H H3 -0.1263 0.4173 0.2438 0.085 Uiso calc R 1
C C4 0.0586(4) 0.3903(3) 0.2665(3) 0.0645(11) Uani d . 1
H H4 0.0592 0.3324 0.3094 0.077 Uiso calc R 1
C C5 0.1687(3) 0.4233(2) 0.2427(2) 0.0494(9) Uani d . 1
H H5 0.2425 0.3874 0.2694 0.059 Uiso calc R 1
C C6 0.1703(3) 0.5101(2) 0.1792(2) 0.0396(8) Uani d . 1
C C7 0.3473(3) 0.3418(2) 0.0781(2) 0.0423(8) Uani d . 1
H H7 0.2593 0.3564 0.0502 0.051 Uiso calc R 1
C C8 0.4136(3) 0.3436(3) -0.0075(2) 0.0556(10) Uani d . 1
H H8A 0.5012 0.3272 0.0158 0.067 Uiso calc R 1
H H8B 0.4072 0.4152 -0.0368 0.067 Uiso calc R 1
C C9 0.3552(3) 0.2602(3) -0.0844(2) 0.0618(11) Uani d . 1
H H9A 0.2698 0.2809 -0.1121 0.074 Uiso calc R 1
H H9B 0.4008 0.2591 -0.1374 0.074 Uiso calc R 1
C C10 0.3567(4) 0.1474(3) -0.0398(3) 0.0631(11) Uani d . 1
H H10A 0.3144 0.0972 -0.0892 0.076 Uiso calc R 1
H H10B 0.4422 0.1232 -0.0186 0.076 Uiso calc R 1
C C11 0.2935(4) 0.1475(3) 0.0467(3) 0.0668(11) Uani d . 1
H H11A 0.2993 0.0757 0.0757 0.080 Uiso calc R 1
H H11B 0.2059 0.1644 0.0241 0.080 Uiso calc R 1
C C12 0.3517(4) 0.2296(3) 0.1251(2) 0.0613(10) Uani d . 1
H H12A 0.4374 0.2097 0.1524 0.074 Uiso calc R 1
H H12B 0.3061 0.2302 0.1780 0.074 Uiso calc R 1
C C13 0.5018(4) 0.4223(3) 0.2206(3) 0.0598(10) Uani d . 1
C C14 0.5169(4) 0.4910(3) 0.3133(3) 0.0539(9) Uani d . 1
C C15 0.6404(4) 0.6210(3) 0.4111(3) 0.0705(11) Uani d . 1
H H15A 0.6423 0.5787 0.4702 0.085 Uiso calc R 1
H H15B 0.5742 0.6743 0.4057 0.085 Uiso calc R 1
C C16 0.7611(4) 0.6753(4) 0.4156(4) 0.1046(16) Uani d . 1
H H16A 0.8246 0.6219 0.4152 0.157 Uiso calc R 1
H H16B 0.7816 0.7173 0.4749 0.157 Uiso calc R 1
H H16C 0.7557 0.7221 0.3597 0.157 Uiso calc R 1

loop_
_atom_site_aniso_label
_atom_site_aniso_U_11
_atom_site_aniso_U_22
_atom_site_aniso_U_33
_atom_site_aniso_U_12
_atom_site_aniso_U_13
_atom_site_aniso_U_23
S1 0.0479(5) 0.0345(5) 0.0484(5) -0.0014(4) 0.0111(4) -0.0009(4)
O1 0.068(2) 0.105(2) 0.083(2) 0.0049(16) -0.0142(17) 0.0407(17)
O2 0.099(2) 0.0392(15) 0.0726(18) -0.0055(15) 0.0123(16) 0.0008(13)
O3 0.0659(16) 0.0518(14) 0.0419(13) 0.0043(11) 0.0156(11) 0.0094(11)
O4 0.0561(16) 0.0374(13) 0.0761(16) -0.0097(11) 0.0047(13) -0.0102(12)
O5 0.070(2) 0.104(2) 0.112(2) 0.0413(18) -0.0251(17) -0.0567(19)
O6 0.082(2) 0.0768(19) 0.0632(17) -0.0175(15) 0.0156(16) -0.0083(14)
O7 0.0566(16) 0.0690(17) 0.0578(15) -0.0069(13) 0.0042(12) -0.0229(13)
N1 0.056(2) 0.050(2) 0.059(2) 0.0125(16) 0.0109(17) 0.0091(16)
N2 0.0451(17) 0.0363(15) 0.0455(16) 0.0027(12) 0.0050(13) -0.0092(12)
C1 0.050(2) 0.042(2) 0.0414(19) 0.0009(17) 0.0101(16) 0.0018(15)
C2 0.047(2) 0.070(3) 0.073(3) 0.006(2) 0.017(2) 0.003(2)
C3 0.062(3) 0.072(3) 0.084(3) -0.008(2) 0.032(2) 0.012(2)
C4 0.075(3) 0.056(2) 0.070(3) -0.006(2) 0.032(2) 0.014(2)
C5 0.056(2) 0.039(2) 0.054(2) 0.0025(16) 0.0137(18) 0.0072(16)
C6 0.046(2) 0.0351(18) 0.0382(18) -0.0046(15) 0.0088(15) -0.0032(14)
C7 0.045(2) 0.0376(19) 0.0441(19) -0.0018(15) 0.0078(16) -0.0091(15)
C8 0.059(2) 0.051(2) 0.062(2) -0.0047(17) 0.026(2) -0.0094(18)
C9 0.076(3) 0.061(2) 0.054(2) -0.002(2) 0.025(2) -0.0127(19)
C10 0.078(3) 0.051(2) 0.061(2) -0.0043(19) 0.016(2) -0.0168(19)
C11 0.095(3) 0.041(2) 0.067(3) -0.007(2) 0.022(2) -0.0048(19)
C12 0.088(3) 0.046(2) 0.050(2) 0.000(2) 0.014(2) -0.0057(18)
C13 0.054(2) 0.054(2) 0.066(2) 0.0071(19) -0.002(2) -0.0185(19)
C14 0.051(2) 0.050(2) 0.055(2) 0.0026(19) -0.005(2) -0.0090(18)
C15 0.072(3) 0.066(3) 0.069(3) -0.012(2) 0.003(2) -0.027(2)
C16 0.094(4) 0.094(3) 0.125(4) -0.035(3) 0.019(3) -0.045(3)

loop_
_atom_type_symbol
_atom_type_description
_atom_type_scat_dispersion_real
_atom_type_scat_dispersion_imag
_atom_type_scat_source
C C 0.0033 0.0016 'International Tables Vol C Tables 4.2.6.8 and 6.1.1.4'
H H 0.0000 0.0000 'International Tables Vol C Tables 4.2.6.8 and 6.1.1.4'
N N 0.0061 0.0033 'International Tables Vol C Tables 4.2.6.8 and 6.1.1.4'
O O 0.0106 0.0060 'International Tables Vol C Tables 4.2.6.8 and 6.1.1.4'
S S 0.1246 0.1234 'International Tables Vol C Tables 4.2.6.8 and 6.1.1.4'

loop_
_geom_angle_atom_site_label_1
_geom_angle_atom_site_label_2
_geom_angle_atom_site_label_3
_geom_angle
_geom_angle_publ_flag
O3 S1 C6 106.24(15) no
O3 S1 O4 120.07(14) no
O3 S1 N2 107.14(13) no
O4 S1 N2 107.06(14) no
O4 S1 C6 111.55(14) no
N2 S1 C6 103.50(14) no
C7 N2 S1 116.2(2) no
C13 N2 C7 121.6(2) no
C13 N2 S1 121.6(2) no
C14 O7 C15 115.2(3) no
O2 N1 O1 125.0(3) no
O2 N1 C1 117.1(3) no
O1 N1 C1 117.8(3) no
C2 C1 C6 122.3(3) no
C2 C1 N1 117.0(3) no
C6 C1 N1 120.6(3) no
C1 C2 C3 119.2(3) no
C1 C2 H2 120.4 no
C3 C2 H2 120.4 no
C2 C3 C4 119.4(4) no
C2 C3 H3 120.3 no
C4 C3 H3 120.3 no
C5 C4 C3 121.3(3) no
C5 C4 H4 119.4 no
C3 C4 H4 119.4 no
C4 C5 C6 120.4(3) no
C4 C5 H5 119.8 no
C6 C5 H5 119.8 no
C5 C6 C1 117.3(3) no
C5 C6 S1 120.9(2) no
C1 C6 S1 121.4(2) no
N2 C7 C8 113.1(2) no
N2 C7 C12 112.9(2) no
C8 C7 C12 111.7(3) no
N2 C7 H7 106.2 no
C8 C7 H7 106.2 no
C12 C7 H7 106.2 no
C7 C8 C9 109.8(3) no
C7 C8 H8A 109.7 no
C9 C8 H8A 109.7 no
C7 C8 H8B 109.7 no
C9 C8 H8B 109.7 no
H8A C8 H8B 108.2 no
C10 C9 C8 111.4(3) no
C10 C9 H9A 109.4 no
C8 C9 H9A 109.4 no
C10 C9 H9B 109.4 no
C8 C9 H9B 109.4 no
H9A C9 H9B 108.0 no
C11 C10 C9 110.8(3) no
C11 C10 H10A 109.5 no
C9 C10 H10A 109.5 no
C11 C10 H10B 109.5 no
C9 C10 H10B 109.5 no
H10A C10 H10B 108.1 no
C10 C11 C12 112.0(3) no
C10 C11 H11A 109.2 no
C12 C11 H11A 109.2 no
C10 C11 H11B 109.2 no
C12 C11 H11B 109.2 no
H11A C11 H11B 107.9 no
C11 C12 C7 109.1(3) no
C11 C12 H12A 109.9 no
C7 C12 H12A 109.9 no
C11 C12 H12B 109.9 no
C7 C12 H12B 109.9 no
H12A C12 H12B 108.3 no
O5 C13 N2 122.5(3) no
O5 C13 C14 119.3(3) no
N2 C13 C14 117.9(3) no
O6 C14 O7 127.5(3) no
O6 C14 C13 121.3(3) no
O7 C14 C13 111.0(4) no
O7 C15 C16 107.5(3) no
O7 C15 H15A 110.2 no
C16 C15 H15A 110.2 no
O7 C15 H15B 110.2 no
C16 C15 H15B 110.2 no
H15A C15 H15B 108.5 no
C15 C16 H16A 109.5 no
C15 C16 H16B 109.5 no
H16A C16 H16B 109.5 no
C15 C16 H16C 109.5 no
H16A C16 H16C 109.5 no
H16B C16 H16C 109.5 no

loop_
_geom_bond_atom_site_label_1
_geom_bond_atom_site_label_2
_geom_bond_distance
_geom_bond_publ_flag
S1 O3 1.425(2) no
S1 O4 1.426(2) no
S1 N2 1.658(3) no
O5 C13 1.212(4) no
N2 C13 1.395(4) no
N2 C7 1.502(4) no
S1 C6 1.778(3) no
O1 N1 1.216(4) no
O2 N1 1.212(3) no
O6 C14 1.195(4) no
O7 C14 1.319(4) no
O7 C15 1.458(4) no
N1 C1 1.478(4) no
C1 C2 1.377(5) no
C1 C6 1.395(4) no
C2 C3 1.377(5) no
C2 H2 0.9300 no
C3 C4 1.378(5) no
C3 H3 0.9300 no
C4 C5 1.376(5) no
C4 H4 0.9300 no
C5 C6 1.390(4) no
C5 H5 0.9300 no
C7 C8 1.514(4) no
C7 C12 1.528(4) no
C7 H7 0.9800 no
C8 C9 1.527(4) no
C8 H8A 0.9700 no
C8 H8B 0.9700 no
C9 C10 1.524(4) no
C9 H9A 0.9700 no
C9 H9B 0.9700 no
C10 C11 1.504(5) no
C10 H10A 0.9700 no
C10 H10B 0.9700 no
C11 C12 1.528(4) no
C11 H11A 0.9700 no
C11 H11B 0.9700 no
C12 H12A 0.9700 no
C12 H12B 0.9700 no
C13 C14 1.522(5) no
C15 C16 1.473(5) no
C15 H15A 0.9700 no
C15 H15B 0.9700 no
C16 H16A 0.9600 no
C16 H16B 0.9600 no
C16 H16C 0.9600 no

loop_
_geom_torsion_atom_site_label_1
_geom_torsion_atom_site_label_2
_geom_torsion_atom_site_label_3
_geom_torsion_atom_site_label_4
_geom_torsion
_geom_torsion_publ_flag
O3 S1 N2 C13 135.1(3) no
O4 S1 N2 C13 5.1(3) no
C6 S1 N2 C13 -112.9(3) no
O3 S1 N2 C7 -35.9(2) no
O4 S1 N2 C7 -166.0(2) no
C6 S1 N2 C7 76.1(2) no
O2 N1 C1 C2 130.9(3) no
O1 N1 C1 C2 -47.8(4) no
O2 N1 C1 C6 -46.9(4) no
O1 N1 C1 C6 134.4(3) no
C6 C1 C2 C3 1.1(5) no
N1 C1 C2 C3 -176.7(3) no
C1 C2 C3 C4 0.2(6) no
C2 C3 C4 C5 -1.0(6) no
C3 C4 C5 C6 0.4(5) no
C4 C5 C6 C1 0.8(5) no
C4 C5 C6 S1 -172.5(3) no
C2 C1 C6 C5 -1.6(5) no
N1 C1 C6 C5 176.1(3) no
C2 C1 C6 S1 171.7(3) no
N1 C1 C6 S1 -10.6(4) no
O3 S1 C6 C5 133.9(2) no
O4 S1 C6 C5 -93.6(3) no
N2 S1 C6 C5 21.2(3) no
O3 S1 C6 C1 -39.2(3) no
O4 S1 C6 C1 93.4(3) no
N2 S1 C6 C1 -151.9(2) no
C13 N2 C7 C8 -77.8(4) no
S1 N2 C7 C8 93.3(3) no
C13 N2 C7 C12 50.3(4) no
S1 N2 C7 C12 -138.7(2) no
N2 C7 C8 C9 -173.6(3) no
C12 C7 C8 C9 57.7(4) no
C7 C8 C9 C10 -56.1(4) no
C8 C9 C10 C11 55.5(4) no
C9 C10 C11 C12 -56.1(4) no
C10 C11 C12 C7 56.6(4) no
N2 C7 C12 C11 173.7(3) no
C8 C7 C12 C11 -57.5(4) no
C7 N2 C13 O5 14.3(6) no
S1 N2 C13 O5 -156.2(3) no
C7 N2 C13 C14 -158.5(3) no
S1 N2 C13 C14 30.9(4) no
C15 O7 C14 O6 -6.1(5) no
C15 O7 C14 C13 179.1(3) no
O5 C13 C14 O6 -114.0(5) no
N2 C13 C14 O6 59.1(5) no
O5 C13 C14 O7 61.2(5) no
N2 C13 C14 O7 -125.7(3) no
C14 O7 C15 C16 176.2(3) no

loop_
_cod_related_entry_id
_cod_related_entry_database
_cod_related_entry_code
1 ChemSpider 21124298
